data_2225406
loop_
_publ_author_name
'Hu, Zhao-Jian'
'Guo, Xiu-Kai'
'Xu, Huan'
'He, Ming-Yang'
'Geng, Li'

_publ_section_title
;1-{4-[(1<i>H</i>-1,2,4-Triazol-1-yl)methyl]benzyl}-1<i>H</i>-1,2,4-triazol-4-ium
 perchlorate
;
_journal_coeditor_code XU2715
_journal_issue 3
_journal_name_full 'Acta Crystallographica Section E'
_journal_page_first o537
_journal_paper_doi 10.1107/S1600536810002618
_journal_volume 66
_journal_year 2010
_chemical_formula_iupac 'C12 H13 N6 +, Cl O4 -'
_chemical_formula_moiety 'C12 H13 N6 +, Cl O4 -'
_chemical_formula_sum 'C12 H13 Cl N6 O4'
_chemical_formula_weight 340.73
_chemical_name_systematic
;
1-{4-[(1<i>H</i>-1,2,4-Triazol-1-yl)methyl]benzyl}-1<i>H</i>-
1,2,4-triazol-4-ium perchlorate
;
_space_group_IT_number 15
_symmetry_cell_setting monoclinic
_symmetry_space_group_name_Hall '-C 2yc'
_symmetry_space_group_name_H-M 'C 1 2/c 1'
_atom_sites_solution_hydrogens geom
_atom_sites_solution_primary direct
_atom_sites_solution_secondary difmap
_audit_creation_method SHELXL-97
_cell_angle_alpha 90.00
_cell_angle_beta 124.500(5)
_cell_angle_gamma 90.00
_cell_formula_units_Z 4
_cell_length_a 15.140(5)
_cell_length_b 11.362(3)
_cell_length_c 10.408(3)
_cell_measurement_reflns_used 1942
_cell_measurement_temperature 297(2)
_cell_measurement_theta_max 27.54
_cell_measurement_theta_min 2.42
_cell_volume 1475.5(8)
_computing_cell_refinement 'SAINT (Bruker, 2007)'
_computing_data_collection 'APEX2 (Bruker, 2007)'
_computing_data_reduction 'SAINT (Bruker, 2007)'
_computing_molecular_graphics 'DIAMOND (Brandenburg, 2005)'
_computing_publication_material 'SHELXL97 (Sheldrick, 2008)'
_computing_structure_refinement 'SHELXL97 (Sheldrick, 2008)'
_computing_structure_solution 'SHELXS97 (Sheldrick, 2008)'
_diffrn_ambient_temperature 297(2)
_diffrn_measured_fraction_theta_full 0.996
_diffrn_measured_fraction_theta_max 0.996
_diffrn_measurement_device_type 'Bruker APEXII CCD'
_diffrn_measurement_method '\f and \w scans'
_diffrn_radiation_monochromator graphite
_diffrn_radiation_source 'fine-focus sealed tube'
_diffrn_radiation_type MoK\a
_diffrn_radiation_wavelength 0.71073
_diffrn_reflns_av_R_equivalents 0.0207
_diffrn_reflns_av_sigmaI/netI 0.0213
_diffrn_reflns_limit_h_max 18
_diffrn_reflns_limit_h_min -12
_diffrn_reflns_limit_k_max 13
_diffrn_reflns_limit_k_min -13
_diffrn_reflns_limit_l_max 12
_diffrn_reflns_limit_l_min -12
_diffrn_reflns_number 4272
_diffrn_reflns_theta_full 25.99
_diffrn_reflns_theta_max 25.99
_diffrn_reflns_theta_min 2.42
_diffrn_standards_number 0
_exptl_absorpt_coefficient_mu 0.291
_exptl_absorpt_correction_T_max 0.9605
_exptl_absorpt_correction_T_min 0.9442
_exptl_absorpt_correction_type multi-scan
_exptl_absorpt_process_details '(SADABS; Sheldrick, 2003)'
_exptl_crystal_colour colorless
_exptl_crystal_density_diffrn 1.534
_exptl_crystal_density_method 'not measured'
_exptl_crystal_description block
_exptl_crystal_F_000 704
_exptl_crystal_size_max 0.20
_exptl_crystal_size_mid 0.15
_exptl_crystal_size_min 0.14
_refine_diff_density_max 0.281
_refine_diff_density_min -0.612
_refine_ls_extinction_method none
_refine_ls_goodness_of_fit_ref 1.085
_refine_ls_hydrogen_treatment constr
_refine_ls_matrix_type full
_refine_ls_number_parameters 120
_refine_ls_number_reflns 1436
_refine_ls_number_restraints 0
_refine_ls_restrained_S_all 1.085
_refine_ls_R_factor_all 0.0629
_refine_ls_R_factor_gt 0.0543
_refine_ls_shift/su_max 0.000
_refine_ls_shift/su_mean 0.000
_refine_ls_structure_factor_coef Fsqd
_refine_ls_weighting_details 'calc w=1/[\s^2^(Fo^2^)+(0.0491P)^2^+2.6630P] where P=(Fo^2^+2Fc^2^)/3'
_refine_ls_weighting_scheme calc
_refine_ls_wR_factor_gt 0.1338
_refine_ls_wR_factor_ref 0.1385
_reflns_number_gt 1215
_reflns_number_total 1436
_reflns_threshold_expression I>2sigma(I)
_cod_data_source_file xu2715.cif
_cod_data_source_block I
_cod_depositor_comments
;
The following automatic conversions were performed:
'_symmetry_cell_setting' value 'Monoclinic' changed to 'monoclinic'
according to '/home/saulius/struct/CIF-dictionaries/cif_core.dic'
dictionary named 'cif_core.dic' version 2.4.1 from 2010-06-29.

Automatic conversion script
Id: cif_fix_enum 1527 2010-12-29 10:47:43Z saulius 

The following automatic conversions were performed:

'_symmetry_cell_setting' value 'Monoclinic' changed to 'monoclinic'
according to /home/saulius/struct/CIF-dictionaries/cif_core.dic
dictionary named 'cif_core.dic' version 2.4.1 from 2010-06-29.

Automatic conversion script
Id: cif_fix_values 1715 2011-07-08 13:25:40Z adriana 
;
_cod_original_cell_volume 1475.5(7)
_cod_original_sg_symbol_H-M 'C 2/c'
_cod_database_code 2225406
_cod_database_fobs_code 2225406

loop_
_symmetry_equiv_pos_as_xyz
'x, y, z'
'-x, y, -z+1/2'
'x+1/2, y+1/2, z'
'-x+1/2, y+1/2, -z+1/2'
'-x, -y, -z'
'x, -y, z-1/2'
'-x+1/2, -y+1/2, -z'
'x+1/2, -y+1/2, z-1/2'

loop_
_atom_site_type_symbol
_atom_site_label
_atom_site_fract_x
_atom_site_fract_y
_atom_site_fract_z
_atom_site_U_iso_or_equiv
_atom_site_adp_type
_atom_site_calc_flag
_atom_site_refinement_flags
_atom_site_occupancy
_atom_site_disorder_assembly
_atom_site_disorder_group
C C1 0.3304(2) 0.1668(2) 0.5558(3) 0.0423(6) Uani d . 1 . .
H H1 0.3848 0.1112 0.5929 0.051 Uiso calc R 1 . .
C C2 0.27311(19) 0.1755(2) 0.6225(3) 0.0388(5) Uani d . 1 . .
C C3 0.19301(19) 0.2594(2) 0.5662(3) 0.0417(6) Uani d . 1 . .
H H3 0.1545 0.2665 0.6106 0.050 Uiso calc R 1 . .
C C4 0.3004(2) 0.0963(3) 0.7575(3) 0.0526(7) Uani d . 1 . .
H H4A 0.3578 0.0433 0.7799 0.063 Uiso calc R 1 . .
H H4B 0.3260 0.1441 0.8494 0.063 Uiso calc R 1 . .
C C6 0.1572(2) 0.0310(2) 0.7933(3) 0.0495(6) Uani d . 1 . .
H H6 0.1735 0.0809 0.8748 0.059 Uiso calc R 1 . .
C C5 0.0862(2) -0.0993(2) 0.6166(3) 0.0471(6) Uani d . 1 . .
H H5 0.0403 -0.1588 0.5514 0.057 Uiso calc R 1 . .
N N1 0.20807(16) 0.02713(17) 0.7242(2) 0.0416(5) Uani d . 1 . .
N N2 0.16400(17) -0.05709(19) 0.6103(2) 0.0466(5) Uani d . 1 . .
N N3 0.07910(18) -0.0479(2) 0.7274(3) 0.0506(6) Uani d . 1 . .
H H3A 0.0338 -0.0630 0.7501 0.061 Uiso calc PR 0.50 . .
Cl Cl1 0.5000 0.16865(9) 0.2500 0.0749(4) Uani d S 1 . .
O O1 0.3684(4) 0.1843(5) 0.1366(6) 0.0902(16) Uani d P 0.50 . .
O O2 0.5109(9) 0.1370(12) 0.1316(12) 0.136(5) Uani d P 0.50 . .
O O3 0.5000 0.2786(5) 0.2500 0.254(5) Uani d S 1 . .
O O4 0.5108(10) 0.0799(8) 0.3416(13) 0.122(3) Uani d P 0.50 . .

loop_
_atom_site_aniso_label
_atom_site_aniso_U_11
_atom_site_aniso_U_22
_atom_site_aniso_U_33
_atom_site_aniso_U_12
_atom_site_aniso_U_13
_atom_site_aniso_U_23
C1 0.0410(12) 0.0427(13) 0.0453(13) 0.0003(10) 0.0257(11) -0.0002(10)
C2 0.0408(12) 0.0412(12) 0.0334(11) -0.0083(10) 0.0203(10) -0.0022(9)
C3 0.0451(13) 0.0479(13) 0.0432(13) -0.0057(10) 0.0316(11) -0.0048(10)
C4 0.0472(14) 0.0639(17) 0.0379(13) -0.0091(13) 0.0188(11) 0.0072(12)
C6 0.0652(17) 0.0506(14) 0.0467(14) 0.0094(13) 0.0400(13) 0.0098(11)
C5 0.0482(14) 0.0473(14) 0.0451(13) -0.0006(11) 0.0260(12) 0.0074(11)
N1 0.0500(11) 0.0451(11) 0.0342(10) -0.0005(9) 0.0266(9) 0.0069(8)
N2 0.0533(12) 0.0522(12) 0.0382(10) -0.0024(10) 0.0283(10) 0.0015(9)
N3 0.0535(13) 0.0567(13) 0.0569(13) 0.0105(11) 0.0405(11) 0.0181(11)
Cl1 0.1341(12) 0.0393(5) 0.0914(9) 0.000 0.0878(9) 0.000
O1 0.049(2) 0.122(4) 0.085(3) 0.014(3) 0.030(3) -0.006(3)
O2 0.096(6) 0.252(15) 0.073(4) 0.022(8) 0.055(4) -0.004(7)
O3 0.283(10) 0.061(3) 0.401(14) 0.000 0.183(10) 0.000
O4 0.129(7) 0.105(6) 0.120(7) 0.012(5) 0.064(6) 0.061(5)

loop_
_atom_type_symbol
_atom_type_description
_atom_type_scat_dispersion_real
_atom_type_scat_dispersion_imag
_atom_type_scat_source
C C 0.0033 0.0016 'International Tables Vol C Tables 4.2.6.8 and 6.1.1.4'
H H 0.0000 0.0000 'International Tables Vol C Tables 4.2.6.8 and 6.1.1.4'
N N 0.0061 0.0033 'International Tables Vol C Tables 4.2.6.8 and 6.1.1.4'
O O 0.0106 0.0060 'International Tables Vol C Tables 4.2.6.8 and 6.1.1.4'
Cl Cl 0.1484 0.1585 'International Tables Vol C Tables 4.2.6.8 and 6.1.1.4'

loop_
_geom_angle_atom_site_label_1
_geom_angle_atom_site_label_2
_geom_angle_atom_site_label_3
_geom_angle_site_symmetry_1
_geom_angle_site_symmetry_3
_geom_angle
_geom_angle_publ_flag
C2 C1 C3 . 7_556 120.4(2) ?
C2 C1 H1 . . 119.8 ?
C3 C1 H1 7_556 . 119.8 ?
C3 C2 C1 . . 118.9(2) ?
C3 C2 C4 . . 121.0(2) ?
C1 C2 C4 . . 120.1(2) ?
C2 C3 C1 . 7_556 120.7(2) ?
C2 C3 H3 . . 119.6 ?
C1 C3 H3 7_556 . 119.6 ?
N1 C4 C2 . . 112.1(2) ?
N1 C4 H4A . . 109.2 ?
C2 C4 H4A . . 109.2 ?
N1 C4 H4B . . 109.2 ?
C2 C4 H4B . . 109.2 ?
H4A C4 H4B . . 107.9 ?
N1 C6 N3 . . 108.7(2) ?
N1 C6 H6 . . 125.6 ?
N3 C6 H6 . . 125.6 ?
N2 C5 N3 . . 113.2(2) ?
N2 C5 H5 . . 123.4 ?
N3 C5 H5 . . 123.4 ?
C6 N1 N2 . . 110.3(2) ?
C6 N1 C4 . . 128.9(2) ?
N2 N1 C4 . . 120.8(2) ?
C5 N2 N1 . . 103.0(2) ?
C6 N3 C5 . . 104.8(2) ?
C6 N3 H3A . . 127.6 ?
C5 N3 H3A . . 127.6 ?
O3 Cl1 O4 . 2_655 139.2(5) ?
O3 Cl1 O4 . . 139.2(5) ?
O4 Cl1 O4 2_655 . 81.7(10) ?
O3 Cl1 O2 . . 105.1(5) ?
O4 Cl1 O2 . . 114.4(8) ?
O3 Cl1 O2 . 2_655 105.1(5) ?
O4 Cl1 O2 2_655 2_655 114.4(8) ?
O2 Cl1 O2 . 2_655 149.8(11) ?
O3 Cl1 O1 . 2_655 83.8(2) ?
O4 Cl1 O1 2_655 2_655 101.6(6) ?
O4 Cl1 O1 . 2_655 87.8(6) ?
O2 Cl1 O1 . 2_655 87.7(5) ?
O2 Cl1 O1 2_655 2_655 95.5(5) ?
O3 Cl1 O1 . . 83.8(2) ?
O4 Cl1 O1 2_655 . 87.8(6) ?
O4 Cl1 O1 . . 101.6(6) ?
O2 Cl1 O1 . . 95.5(5) ?
O2 Cl1 O1 2_655 . 87.7(5) ?
O1 Cl1 O1 2_655 . 167.6(4) ?
O4 O2 Cl1 2_655 . 68.8(9) ?
O2 O4 Cl1 2_655 . 75.0(11) ?
O2 O4 O4 2_655 2_655 119.7(14) ?
Cl1 O4 O4 . 2_655 49.2(5) ?

loop_
_geom_bond_atom_site_label_1
_geom_bond_atom_site_label_2
_geom_bond_site_symmetry_2
_geom_bond_distance
_geom_bond_publ_flag
C1 C2 . 1.388(3) ?
C1 C3 7_556 1.389(3) ?
C1 H1 . 0.9300 ?
C2 C3 . 1.385(3) ?
C2 C4 . 1.515(3) ?
C3 C1 7_556 1.389(3) ?
C3 H3 . 0.9300 ?
C4 N1 . 1.464(3) ?
C4 H4A . 0.9700 ?
C4 H4B . 0.9700 ?
C6 N1 . 1.319(3) ?
C6 N3 . 1.324(4) ?
C6 H6 . 0.9300 ?
C5 N2 . 1.308(3) ?
C5 N3 . 1.350(3) ?
C5 H5 . 0.9300 ?
N1 N2 . 1.367(3) ?
N3 H3A . 0.8600 ?
Cl1 O3 . 1.249(5) ?
Cl1 O4 2_655 1.333(8) ?
Cl1 O4 . 1.333(8) ?
Cl1 O2 . 1.381(9) ?
Cl1 O2 2_655 1.381(9) ?
Cl1 O1 2_655 1.653(5) ?
Cl1 O1 . 1.653(4) ?
O2 O4 2_655 0.843(13) ?
O4 O2 2_655 0.843(13) ?
O4 O4 2_655 1.74(2) ?

loop_
_geom_hbond_atom_site_label_D
_geom_hbond_atom_site_label_H
_geom_hbond_atom_site_label_A
_geom_hbond_site_symmetry_A
_geom_hbond_distance_DH
_geom_hbond_distance_HA
_geom_hbond_distance_DA
_geom_hbond_angle_DHA
_geom_hbond_publ_flag
N3 H3A N3 2_556 0.86 1.86 2.690(5) 162 yes
C1 H1 O4 5_656 0.93 2.54 3.445(12) 164 yes
C3 H3 O2 8_456 0.93 2.55 3.403(15) 152 yes
C4 H4A O4 6_556 0.97 2.46 3.430(15) 176 yes
C6 H6 N2 6_556 0.93 2.55 3.256(4) 133 yes

loop_
_geom_torsion_atom_site_label_1
_geom_torsion_atom_site_label_2
_geom_torsion_atom_site_label_3
_geom_torsion_atom_site_label_4
_geom_torsion_site_symmetry_1
_geom_torsion_site_symmetry_2
_geom_torsion_site_symmetry_3
_geom_torsion_site_symmetry_4
_geom_torsion
_geom_torsion_publ_flag
C3 C1 C2 C3 7_556 . . . -0.5(4) ?
C3 C1 C2 C4 7_556 . . . -178.9(2) ?
C1 C2 C3 C1 . . . 7_556 0.5(4) ?
C4 C2 C3 C1 . . . 7_556 178.8(2) ?
C3 C2 C4 N1 . . . . 58.5(3) ?
C1 C2 C4 N1 . . . . -123.1(3) ?
N3 C6 N1 N2 . . . . -0.7(3) ?
N3 C6 N1 C4 . . . . -179.2(2) ?
C2 C4 N1 C6 . . . . -115.6(3) ?
C2 C4 N1 N2 . . . . 66.0(3) ?
N3 C5 N2 N1 . . . . -0.5(3) ?
C6 N1 N2 C5 . . . . 0.7(3) ?
C4 N1 N2 C5 . . . . 179.3(2) ?
N1 C6 N3 C5 . . . . 0.3(3) ?
N2 C5 N3 C6 . . . . 0.1(3) ?
O3 Cl1 O2 O4 . . . 2_655 -163.6(14) ?
O4 Cl1 O2 O4 . . . 2_655 27(2) ?
O2 Cl1 O2 O4 2_655 . . 2_655 16.4(14) ?
O1 Cl1 O2 O4 2_655 . . 2_655 113.4(15) ?
O1 Cl1 O2 O4 . . . 2_655 -78.6(15) ?
O3 Cl1 O4 O2 . . . 2_655 25(2) ?
O4 Cl1 O4 O2 2_655 . . 2_655 -155(2) ?
O2 Cl1 O4 O2 . . . 2_655 -171.0(9) ?
O1 Cl1 O4 O2 2_655 . . 2_655 102.5(15) ?
O1 Cl1 O4 O2 . . . 2_655 -69.4(15) ?
O3 Cl1 O4 O4 . . . 2_655 180.000(3) ?
O2 Cl1 O4 O4 . . . 2_655 -15.6(12) ?
O2 Cl1 O4 O4 2_655 . . 2_655 155(2) ?
O1 Cl1 O4 O4 2_655 . . 2_655 -102.1(6) ?
O1 Cl1 O4 O4 . . . 2_655 86.0(6) ?
